data_7706121
loop_
_publ_author_name
'Ren, Wenhui'
'Liu, Hui'
'You, Fen'
'Mao, Pengjuan'
'So, Yat-Ming'
'Kang, Xiaohui'
'Shi, Xiaochao'

_publ_section_title
;
 Unsymmetrical diarylamido-based rare-earth alkyl complexes: their
 synthesis and catalytic performance in isoprene polymerization.
;
_journal_issue 4
_journal_name_full 'Dalton transactions (Cambridge, England : 2003)'
_journal_page_first 1334
_journal_page_last 1343
_journal_paper_doi 10.1039/d0dt04040a
_journal_volume 50
_journal_year 2021
_chemical_formula_sum 'C35 H52.5 N2 O2 S Si2 Y'
_chemical_formula_weight 710.44
_space_group_crystal_system triclinic
_space_group_IT_number 2
_space_group_name_Hall '-P 1'
_space_group_name_H-M_alt 'P -1'
_atom_sites_solution_hydrogens geom
_audit_creation_method SHELXL-2016/6
_audit_update_record
;
2020-12-10 deposited with the CCDC.	2020-12-14 downloaded from the CCDC.
;
_cell_angle_alpha 86.602(2)
_cell_angle_beta 83.774(2)
_cell_angle_gamma 85.085(2)
_cell_formula_units_Z 2
_cell_length_a 10.9957(3)
_cell_length_b 11.6568(3)
_cell_length_c 14.7462(4)
_cell_measurement_reflns_used 9878
_cell_measurement_temperature 173(2)
_cell_measurement_theta_max 59.33
_cell_measurement_theta_min 3.32
_cell_volume 1869.65(9)
_computing_cell_refinement 'Bruker SAINT'
_computing_data_collection 'Bruker APEX2'
_computing_data_reduction 'Bruker SAINT'
_computing_molecular_graphics 'Bruker SHELXTL'
_computing_publication_material 'Bruker SHELXTL'
_computing_structure_refinement 'SHELXL-2016/6 (Sheldrick, 2016)'
_computing_structure_solution 'SHELXT 2014/5 (Sheldrick, 2014)'
_diffrn_ambient_temperature 173(2)
_diffrn_measured_fraction_theta_full 0.995
_diffrn_measured_fraction_theta_max 0.995
_diffrn_measurement_device_type 'Bruker APEX-II CCD'
_diffrn_measurement_method '\f and \w scans'
_diffrn_radiation_type GaK\a
_diffrn_radiation_wavelength 1.34138
_diffrn_reflns_av_R_equivalents 0.0385
_diffrn_reflns_av_unetI/netI 0.0369
_diffrn_reflns_Laue_measured_fraction_full 0.995
_diffrn_reflns_Laue_measured_fraction_max 0.995
_diffrn_reflns_limit_h_max 13
_diffrn_reflns_limit_h_min -13
_diffrn_reflns_limit_k_max 14
_diffrn_reflns_limit_k_min -14
_diffrn_reflns_limit_l_max 18
_diffrn_reflns_limit_l_min -18
_diffrn_reflns_number 22702
_diffrn_reflns_point_group_measured_fraction_full 0.995
_diffrn_reflns_point_group_measured_fraction_max 0.995
_diffrn_reflns_theta_full 53.594
_diffrn_reflns_theta_max 57.998
_diffrn_reflns_theta_min 4.125
_exptl_absorpt_coefficient_mu 2.372
_exptl_absorpt_correction_T_max 0.7516
_exptl_absorpt_correction_T_min 0.6074
_exptl_absorpt_correction_type multi-scan
_exptl_absorpt_process_details
; 
 SADABS 2016/2: Krause, L., Herbst-Irmer, R., Sheldrick G.M. & Stalke D., 
 J. Appl. Cryst. 48 (2015) 3-10 
;
_exptl_crystal_colour yellow
_exptl_crystal_density_diffrn 1.262
_exptl_crystal_description block
_exptl_crystal_F_000 751
_exptl_crystal_size_max 0.180
_exptl_crystal_size_mid 0.110
_exptl_crystal_size_min 0.060
_refine_diff_density_max 0.754
_refine_diff_density_min -0.455
_refine_diff_density_rms 0.068
_refine_ls_extinction_method none
_refine_ls_goodness_of_fit_ref 1.054
_refine_ls_hydrogen_treatment constr
_refine_ls_matrix_type full
_refine_ls_number_parameters 451
_refine_ls_number_reflns 7884
_refine_ls_number_restraints 99
_refine_ls_restrained_S_all 1.053
_refine_ls_R_factor_all 0.0340
_refine_ls_R_factor_gt 0.0315
_refine_ls_shift/su_max 0.001
_refine_ls_shift/su_mean 0.000
_refine_ls_structure_factor_coef Fsqd
_refine_ls_weighting_details 'w=1/[\s^2^(Fo^2^)+(0.0438P)^2^+0.4791P] where P=(Fo^2^+2Fc^2^)/3'
_refine_ls_weighting_scheme calc
_refine_ls_wR_factor_gt 0.0783
_refine_ls_wR_factor_ref 0.0803
_reflns_Friedel_coverage 0.000
_reflns_number_gt 7325
_reflns_number_total 7884
_reflns_threshold_expression 'I > 2\s(I)'
_cod_data_source_file d0dt04040a3.cif
_cod_data_source_block 90614b_0m_a
_cod_depositor_comments 'Adding full bibliography for 7706120--7706123.cif.'
_cod_original_formula_sum 'C35 H52.50 N2 O2 S Si2 Y'
_cod_database_code 7706121
_shelx_shelxl_version_number 2016/6
_shelx_space_group_comment
; 
The symmetry employed for this shelxl refinement is uniquely defined 
by the following loop, which should always be used as a source of 
symmetry information in preference to the above space-group names. 
They are only intended as comments. 
;
_shelx_estimated_absorpt_t_min 0.675
_shelx_estimated_absorpt_t_max 0.871

loop_
_space_group_symop_operation_xyz
'x, y, z'
'-x, -y, -z'

loop_
_atom_site_label
_atom_site_type_symbol
_atom_site_fract_x
_atom_site_fract_y
_atom_site_fract_z
_atom_site_U_iso_or_equiv
_atom_site_adp_type
_atom_site_occupancy
_atom_site_site_symmetry_order
_atom_site_calc_flag
_atom_site_refinement_flags_posn
_atom_site_refinement_flags_adp
_atom_site_refinement_flags_occupancy
_atom_site_disorder_assembly
_atom_site_disorder_group
Y1 Y 0.64823(2) 0.23970(2) 0.25663(2) 0.02374(6) Uani 1 1 d . . . . .
S1 S 0.57036(4) 0.14120(4) 0.44345(3) 0.02810(10) Uani 1 1 d . . . . .
Si1 Si 0.37020(4) 0.12145(4) 0.15775(3) 0.03013(11) Uani 1 1 d . . . . .
O1 O 0.69392(13) 0.62073(12) 0.23159(11) 0.0404(3) Uani 1 1 d . . . . .
O2 O 0.76607(13) 0.06038(12) 0.27588(10) 0.0395(3) Uani 1 1 d . . . . .
N1 N 0.76079(12) 0.30306(13) 0.37146(10) 0.0258(3) Uani 1 1 d . . . . .
N2 N 0.61542(13) 0.44845(13) 0.24861(10) 0.0282(3) Uani 1 1 d . . . . .
C1 C 0.68154(15) 0.19244(15) 0.50605(12) 0.0277(3) Uani 1 1 d . . . . .
C2 C 0.76456(15) 0.26918(15) 0.46292(11) 0.0258(3) Uani 1 1 d . . . . .
C3 C 0.84260(16) 0.31256(17) 0.52129(13) 0.0317(4) Uani 1 1 d . . . . .
H3 H 0.896678 0.368758 0.497176 0.038 Uiso 1 1 calc R U . . .
C4 C 0.84222(18) 0.27548(18) 0.61207(13) 0.0370(4) Uani 1 1 d . . . . .
H4 H 0.897231 0.305527 0.648293 0.044 Uiso 1 1 calc R U . . .
C5 C 0.76378(19) 0.19577(19) 0.65146(13) 0.0387(4) Uani 1 1 d . . . . .
H5 H 0.765839 0.169351 0.713511 0.046 Uiso 1 1 calc R U . . .
C6 C 0.68225(18) 0.15549(17) 0.59818(12) 0.0343(4) Uani 1 1 d . . . . .
H6 H 0.626054 0.102159 0.624312 0.041 Uiso 1 1 calc R U . . .
C7 C 0.85628(15) 0.36474(15) 0.32826(11) 0.0265(3) Uani 1 1 d . . . . .
C8 C 0.98096(16) 0.33014(17) 0.33846(13) 0.0327(4) Uani 1 1 d . . . . .
H8 H 0.999996 0.263238 0.375873 0.039 Uiso 1 1 calc R U . . .
C9 C 1.07540(16) 0.39030(19) 0.29594(14) 0.0376(4) Uani 1 1 d . . . . .
H9 H 1.157874 0.364598 0.304582 0.045 Uiso 1 1 calc R U . . .
C10 C 1.05117(18) 0.4879(2) 0.24071(14) 0.0393(4) Uani 1 1 d . . . . .
H10 H 1.116404 0.530146 0.212418 0.047 Uiso 1 1 calc R U . . .
C11 C 0.93115(17) 0.52319(18) 0.22718(13) 0.0349(4) Uani 1 1 d . . . . .
H11 H 0.914234 0.589800 0.188884 0.042 Uiso 1 1 calc R U . . .
C12 C 0.83373(15) 0.46227(15) 0.26909(12) 0.0276(3) Uani 1 1 d . . . . .
C13 C 0.70898(16) 0.50652(15) 0.25074(12) 0.0281(3) Uani 1 1 d . . . . .
C14 C 0.51124(17) 0.53045(17) 0.22244(14) 0.0348(4) Uani 1 1 d . . . . .
C15 C 0.5654(2) 0.6478(2) 0.2209(2) 0.0512(6) Uani 1 1 d . . . . .
H15A H 0.555045 0.691626 0.162282 0.061 Uiso 1 1 calc R U . . .
H15B H 0.524843 0.693946 0.271504 0.061 Uiso 1 1 calc R U . . .
C16 C 0.43369(15) 0.22660(16) 0.48195(11) 0.0287(3) Uani 1 1 d . . . . .
C17 C 0.43588(18) 0.33866(18) 0.50794(14) 0.0362(4) Uani 1 1 d . . . . .
H17 H 0.511964 0.371642 0.507849 0.043 Uiso 1 1 calc R U . . .
C18 C 0.3266(2) 0.4027(2) 0.53414(15) 0.0430(5) Uani 1 1 d . . . . .
H18 H 0.328154 0.479202 0.552534 0.052 Uiso 1 1 calc R U . . .
C19 C 0.21572(19) 0.3556(2) 0.53357(15) 0.0433(5) Uani 1 1 d . . . . .
H19 H 0.141173 0.399690 0.551534 0.052 Uiso 1 1 calc R U . . .
C20 C 0.21345(18) 0.2446(2) 0.50688(14) 0.0420(5) Uani 1 1 d . . . . .
H20 H 0.136978 0.212825 0.505642 0.050 Uiso 1 1 calc R U . . .
C21 C 0.32228(17) 0.17859(18) 0.48167(13) 0.0356(4) Uani 1 1 d . . . . .
H21 H 0.320348 0.101554 0.464482 0.043 Uiso 1 1 calc R U . . .
C22 C 0.4018(2) 0.5231(2) 0.29387(19) 0.0522(6) Uani 1 1 d . . . . .
H22A H 0.373351 0.445460 0.296684 0.078 Uiso 1 1 calc R U . . .
H22B H 0.335491 0.579638 0.277521 0.078 Uiso 1 1 calc R U . . .
H22C H 0.425739 0.539551 0.353586 0.078 Uiso 1 1 calc R U . . .
C23 C 0.4794(3) 0.5029(3) 0.12899(18) 0.0633(8) Uani 1 1 d . . . . .
H23A H 0.553592 0.501682 0.085586 0.095 Uiso 1 1 calc R U . . .
H23B H 0.418259 0.561996 0.108248 0.095 Uiso 1 1 calc R U . . .
H23C H 0.445941 0.427358 0.132742 0.095 Uiso 1 1 calc R U . . .
C24 C 0.44313(16) 0.18305(19) 0.24814(13) 0.0364(4) Uani 1 1 d . . . . .
H24A H 0.429467 0.128052 0.301330 0.044 Uiso 1 1 calc R U . . .
H24B H 0.389281 0.253209 0.263414 0.044 Uiso 1 1 calc R U . . .
C25 C 0.4508(2) -0.0216(2) 0.12623(17) 0.0477(5) Uani 1 1 d . . . . .
H25A H 0.534880 -0.010540 0.099795 0.071 Uiso 1 1 calc R U . . .
H25B H 0.406702 -0.055553 0.081458 0.071 Uiso 1 1 calc R U . . .
H25C H 0.452722 -0.073349 0.181007 0.071 Uiso 1 1 calc R U . . .
C26 C 0.20777(18) 0.0903(2) 0.19905(17) 0.0439(5) Uani 1 1 d . . . . .
H26A H 0.207221 0.040203 0.254814 0.066 Uiso 1 1 calc R U . . .
H26B H 0.172785 0.051794 0.151795 0.066 Uiso 1 1 calc R U . . .
H26C H 0.158719 0.162836 0.212048 0.066 Uiso 1 1 calc R U . . .
C27 C 0.3635(2) 0.2174(2) 0.05122(15) 0.0456(5) Uani 1 1 d . . . . .
H27A H 0.316123 0.290219 0.065965 0.068 Uiso 1 1 calc R U . . .
H27B H 0.323828 0.179100 0.006233 0.068 Uiso 1 1 calc R U . . .
H27C H 0.446900 0.232932 0.025876 0.068 Uiso 1 1 calc R U . . .
C28 C 0.71899(18) 0.23605(19) 0.09720(13) 0.0372(4) Uani 0.914(3) 1 d . . P A 1
H28A H 0.730363 0.152367 0.087382 0.045 Uiso 0.914(3) 1 calc R U P A 1
H28B H 0.644019 0.263467 0.068181 0.045 Uiso 0.914(3) 1 calc R U P A 1
C29 C 0.8226(2) 0.4545(2) 0.00532(15) 0.0405(5) Uani 0.914(3) 1 d . U P A 1
H29A H 0.744000 0.479436 -0.018054 0.061 Uiso 0.914(3) 1 calc R U P A 1
H29B H 0.889807 0.482336 -0.037146 0.061 Uiso 0.914(3) 1 calc R U P A 1
H29C H 0.824723 0.485980 0.065230 0.061 Uiso 0.914(3) 1 calc R U P A 1
C30 C 0.9967(2) 0.2498(3) 0.0531(2) 0.0592(8) Uani 0.914(3) 1 d . U P A 1
H30A H 1.003348 0.281503 0.112266 0.089 Uiso 0.914(3) 1 calc R U P A 1
H30B H 1.059213 0.279920 0.007475 0.089 Uiso 0.914(3) 1 calc R U P A 1
H30C H 1.009284 0.165557 0.058469 0.089 Uiso 0.914(3) 1 calc R U P A 1
C31 C 0.8404(7) 0.2397(5) -0.1016(3) 0.0486(8) Uani 0.914(3) 1 d . U P A 1
H31A H 0.852547 0.155312 -0.099177 0.073 Uiso 0.914(3) 1 calc R U P A 1
H31B H 0.906952 0.271880 -0.142168 0.073 Uiso 0.914(3) 1 calc R U P A 1
H31C H 0.761601 0.264139 -0.124901 0.073 Uiso 0.914(3) 1 calc R U P A 1
Si2 Si 0.84042(5) 0.29290(8) 0.01669(4) 0.0299(2) Uani 0.914(3) 1 d . U P A 1
C28' C 0.71899(18) 0.23605(19) 0.09720(13) 0.0372(4) Uani 0.086(3) 1 d . . P A 2
H28C H 0.669841 0.176779 0.077124 0.045 Uiso 0.086(3) 1 calc R U P A 2
H28D H 0.680507 0.310151 0.073590 0.045 Uiso 0.086(3) 1 calc R U P A 2
C29' C 0.934(3) 0.068(2) 0.029(2) 0.080(11) Uani 0.086(3) 1 d D U P A 2
H29D H 0.930376 0.042399 0.093434 0.120 Uiso 0.086(3) 1 calc R U P A 2
H29E H 1.019320 0.066848 0.002297 0.120 Uiso 0.086(3) 1 calc R U P A 2
H29F H 0.889775 0.016368 -0.003804 0.120 Uiso 0.086(3) 1 calc R U P A 2
C30' C 0.978(4) 0.317(4) 0.036(4) 0.109(15) Uani 0.086(3) 1 d D U P A 2
H30D H 0.940261 0.395868 0.041135 0.163 Uiso 0.086(3) 1 calc R U P A 2
H30E H 1.042320 0.314262 -0.015118 0.163 Uiso 0.086(3) 1 calc R U P A 2
H30F H 1.014348 0.292399 0.093016 0.163 Uiso 0.086(3) 1 calc R U P A 2
C31' C 0.827(9) 0.242(5) -0.105(3) 0.0486(8) Uani 0.086(3) 1 d D U P A 2
H31D H 0.781612 0.179458 -0.121263 0.073 Uiso 0.086(3) 1 calc R U P A 2
H31E H 0.905194 0.243515 -0.143807 0.073 Uiso 0.086(3) 1 calc R U P A 2
H31F H 0.778808 0.315884 -0.112605 0.073 Uiso 0.086(3) 1 calc R U P A 2
Si2' Si 0.8593(6) 0.2187(9) 0.0181(4) 0.034(2) Uani 0.086(3) 1 d D U P A 2
C32 C 0.7214(2) -0.0500(2) 0.2646(2) 0.0535(6) Uani 0.373(7) 1 d D U P B 1
H32A H 0.687913 -0.083479 0.324450 0.064 Uiso 0.373(7) 1 calc R U P B 1
H32B H 0.655110 -0.040994 0.223732 0.064 Uiso 0.373(7) 1 calc R U P B 1
C33 C 0.8216(10) -0.1238(11) 0.2259(12) 0.097(4) Uani 0.373(7) 1 d D U P B 1
H33A H 0.831529 -0.115095 0.158423 0.117 Uiso 0.373(7) 1 calc R U P B 1
H33B H 0.812268 -0.205732 0.245084 0.117 Uiso 0.373(7) 1 calc R U P B 1
C34 C 0.9237(6) -0.0793(7) 0.2659(8) 0.083(3) Uani 0.373(7) 1 d D U P B 1
H34A H 1.000464 -0.093046 0.224960 0.100 Uiso 0.373(7) 1 calc R U P B 1
H34B H 0.934854 -0.120773 0.325365 0.100 Uiso 0.373(7) 1 calc R U P B 1
C35 C 0.8976(2) 0.0552(2) 0.28047(19) 0.0523(6) Uani 0.373(7) 1 d . U P B 1
H35A H 0.918665 0.076597 0.340493 0.063 Uiso 0.373(7) 1 calc R U P B 1
H35B H 0.939773 0.102864 0.230926 0.063 Uiso 0.373(7) 1 calc R U P B 1
C32' C 0.9390(3) 0.0081(4) 0.3698(3) 0.0547(12) Uani 0.627(7) 1 d . U P B 2
H32C H 0.890189 0.047944 0.419899 0.082 Uiso 0.627(7) 1 calc R U P B 2
H32D H 1.025870 0.020261 0.371033 0.082 Uiso 0.627(7) 1 calc R U P B 2
H32E H 0.927934 -0.074558 0.376954 0.082 Uiso 0.627(7) 1 calc R U P B 2
C33' C 0.8976(2) 0.0552(2) 0.28047(19) 0.0523(6) Uani 0.627(7) 1 d . . P B 2
H33C H 0.924887 0.133900 0.268170 0.063 Uiso 0.627(7) 1 calc R U P B 2
H33D H 0.938702 0.006790 0.231417 0.063 Uiso 0.627(7) 1 calc R U P B 2
C34' C 0.7214(2) -0.0500(2) 0.2646(2) 0.0535(6) Uani 0.627(7) 1 d D . P B 2
H34C H 0.631940 -0.039763 0.259893 0.064 Uiso 0.627(7) 1 calc R U P B 2
H34D H 0.735087 -0.101352 0.319066 0.064 Uiso 0.627(7) 1 calc R U P B 2
C35' C 0.7852(5) -0.1061(4) 0.1798(4) 0.0599(13) Uani 0.627(7) 1 d D U P B 2
H35C H 0.774616 -0.054118 0.126047 0.090 Uiso 0.627(7) 1 calc R U P B 2
H35D H 0.749271 -0.178635 0.172343 0.090 Uiso 0.627(7) 1 calc R U P B 2
H35E H 0.872910 -0.121817 0.186359 0.090 Uiso 0.627(7) 1 calc R U P B 2

loop_
_atom_site_aniso_label
_atom_site_aniso_U_11
_atom_site_aniso_U_22
_atom_site_aniso_U_33
_atom_site_aniso_U_23
_atom_site_aniso_U_13
_atom_site_aniso_U_12
Y1 0.02370(8) 0.02606(9) 0.02151(8) -0.00267(6) -0.00124(5) -0.00260(5)
S1 0.03000(19) 0.0269(2) 0.0266(2) -0.00248(16) 0.00243(15) -0.00404(15)
Si1 0.0283(2) 0.0334(3) 0.0296(2) -0.00444(19) -0.00409(18) -0.00365(18)
O1 0.0440(7) 0.0266(7) 0.0514(8) 0.0038(6) -0.0130(6) -0.0011(6)
O2 0.0388(7) 0.0315(7) 0.0477(8) -0.0041(6) -0.0056(6) 0.0031(5)
N1 0.0247(6) 0.0286(7) 0.0244(7) 0.0012(6) -0.0037(5) -0.0033(5)
N2 0.0273(7) 0.0297(8) 0.0277(7) -0.0018(6) -0.0055(5) 0.0009(6)
C1 0.0306(8) 0.0272(9) 0.0240(8) -0.0007(6) -0.0020(6) 0.0031(6)
C2 0.0262(7) 0.0250(8) 0.0251(8) -0.0013(6) -0.0035(6) 0.0052(6)
C3 0.0302(8) 0.0340(10) 0.0311(9) -0.0031(7) -0.0057(7) 0.0011(7)
C4 0.0395(10) 0.0416(11) 0.0306(9) -0.0084(8) -0.0122(7) 0.0087(8)
C5 0.0503(11) 0.0414(11) 0.0228(8) 0.0003(8) -0.0065(7) 0.0081(9)
C6 0.0425(10) 0.0317(9) 0.0263(8) 0.0010(7) 0.0008(7) 0.0040(7)
C7 0.0268(7) 0.0295(9) 0.0241(8) -0.0040(6) -0.0030(6) -0.0046(6)
C8 0.0282(8) 0.0379(10) 0.0323(9) -0.0006(8) -0.0043(7) -0.0028(7)
C9 0.0243(8) 0.0490(12) 0.0406(10) -0.0053(9) -0.0040(7) -0.0066(8)
C10 0.0330(9) 0.0508(12) 0.0359(10) -0.0017(9) -0.0002(7) -0.0186(8)
C11 0.0391(9) 0.0360(10) 0.0311(9) 0.0013(8) -0.0053(7) -0.0125(8)
C12 0.0291(8) 0.0293(9) 0.0252(8) -0.0036(7) -0.0040(6) -0.0044(6)
C13 0.0333(8) 0.0261(8) 0.0248(8) -0.0008(6) -0.0036(6) -0.0013(7)
C14 0.0321(9) 0.0338(10) 0.0384(10) -0.0035(8) -0.0097(7) 0.0068(7)
C15 0.0471(12) 0.0366(12) 0.0691(16) 0.0063(11) -0.0159(11) 0.0074(9)
C16 0.0296(8) 0.0352(9) 0.0203(7) 0.0002(7) 0.0011(6) -0.0022(7)
C17 0.0345(9) 0.0376(10) 0.0363(10) -0.0086(8) -0.0004(7) -0.0017(8)
C18 0.0443(11) 0.0413(11) 0.0422(11) -0.0113(9) -0.0016(9) 0.0056(9)
C19 0.0357(10) 0.0554(13) 0.0363(10) -0.0054(9) -0.0016(8) 0.0104(9)
C20 0.0303(9) 0.0601(14) 0.0355(10) 0.0003(9) -0.0030(7) -0.0047(9)
C21 0.0355(9) 0.0403(11) 0.0313(9) -0.0024(8) -0.0009(7) -0.0073(8)
C22 0.0380(10) 0.0496(14) 0.0661(15) -0.0108(11) 0.0026(10) 0.0080(9)
C23 0.0685(16) 0.0726(18) 0.0503(14) -0.0160(13) -0.0339(12) 0.0295(14)
C24 0.0294(8) 0.0509(12) 0.0296(9) -0.0080(8) 0.0006(7) -0.0086(8)
C25 0.0473(11) 0.0459(12) 0.0499(12) -0.0147(10) -0.0049(9) 0.0041(9)
C26 0.0323(9) 0.0427(12) 0.0578(13) -0.0025(10) -0.0053(9) -0.0076(8)
C27 0.0495(11) 0.0526(13) 0.0366(10) 0.0034(9) -0.0126(9) -0.0079(10)
C28 0.0410(10) 0.0440(11) 0.0263(9) -0.0057(8) 0.0028(7) -0.0074(8)
C29 0.0489(12) 0.0419(12) 0.0319(11) -0.0019(9) -0.0054(9) -0.0092(10)
C30 0.0353(12) 0.075(2) 0.0654(18) 0.0081(16) -0.0086(11) 0.0037(12)
C31 0.067(3) 0.0492(13) 0.0290(10) -0.0073(9) 0.0062(10) -0.0099(13)
Si2 0.0287(3) 0.0372(5) 0.0233(3) -0.0009(2) -0.00047(19) -0.0022(2)
C28' 0.0410(10) 0.0440(11) 0.0263(9) -0.0057(8) 0.0028(7) -0.0074(8)
C29' 0.08(2) 0.07(2) 0.069(19) -0.006(16) 0.022(16) 0.042(17)
C30' 0.12(2) 0.12(2) 0.09(2) -0.012(17) -0.004(16) -0.007(17)
C31' 0.067(3) 0.0492(13) 0.0290(10) -0.0073(9) 0.0062(10) -0.0099(13)
Si2' 0.040(3) 0.036(6) 0.028(3) -0.003(3) -0.004(2) -0.003(3)
C32 0.0493(12) 0.0352(12) 0.0765(17) 0.0021(11) -0.0080(11) -0.0071(9)
C33 0.091(7) 0.056(6) 0.148(12) -0.041(7) -0.013(7) 0.004(5)
C34 0.042(4) 0.052(4) 0.151(9) -0.018(5) 0.009(4) 0.008(3)
C35 0.0389(11) 0.0482(13) 0.0677(16) -0.0114(11) -0.0017(10) 0.0103(9)
C32' 0.0366(18) 0.060(3) 0.064(3) 0.0100(19) -0.0052(16) 0.0085(16)
C33' 0.0389(11) 0.0482(13) 0.0677(16) -0.0114(11) -0.0017(10) 0.0103(9)
C34' 0.0493(12) 0.0352(12) 0.0765(17) 0.0021(11) -0.0080(11) -0.0071(9)
C35' 0.060(3) 0.037(2) 0.082(4) -0.015(2) -0.002(2) 0.0022(19)

loop_
_atom_type_symbol
_atom_type_description
_atom_type_scat_dispersion_real
_atom_type_scat_dispersion_imag
_atom_type_scat_source
C C 0.0137 0.0067 'International Tables Vol C Tables 4.2.6.8 and 6.1.1.4'
N N 0.0241 0.0134 'International Tables Vol C Tables 4.2.6.8 and 6.1.1.4'
O O 0.0389 0.0241 'International Tables Vol C Tables 4.2.6.8 and 6.1.1.4'
Si Si 0.2153 0.2529 'International Tables Vol C Tables 4.2.6.8 and 6.1.1.4'
Y Y -0.4654 1.5873 'International Tables Vol C Tables 4.2.6.8 and 6.1.1.4'
S S 0.2925 0.4295 'International Tables Vol C Tables 4.2.6.8 and 6.1.1.4'
H H 0.0000 0.0000 'International Tables Vol C Tables 4.2.6.8 and 6.1.1.4'

loop_
_geom_angle_atom_site_label_1
_geom_angle_atom_site_label_2
_geom_angle_atom_site_label_3
_geom_angle
_geom_angle_site_symmetry_1
_geom_angle_site_symmetry_3
_geom_angle_publ_flag
O2 Y1 N1 85.17(5) . . ?
O2 Y1 C28' 87.29(6) . . ?
N1 Y1 C28' 125.02(6) . . ?
O2 Y1 C28 87.29(6) . . ?
N1 Y1 C28 125.02(6) . . ?
O2 Y1 C24 103.32(6) . . ?
N1 Y1 C24 136.66(6) . . ?
C28' Y1 C24 98.03(7) . . ?
C28 Y1 C24 98.03(7) . . ?
O2 Y1 N2 154.66(5) . . ?
N1 Y1 N2 74.57(5) . . ?
C28' Y1 N2 91.96(6) . . ?
C28 Y1 N2 91.96(6) . . ?
C24 Y1 N2 101.86(6) . . ?
O2 Y1 S1 72.85(4) . . ?
N1 Y1 S1 66.90(4) . . ?
C28' Y1 S1 156.47(5) . . ?
C28 Y1 S1 156.47(5) . . ?
C24 Y1 S1 75.16(5) . . ?
N2 Y1 S1 111.40(4) . . ?
C1 S1 C16 102.61(8) . . ?
C1 S1 Y1 100.46(6) . . ?
C16 S1 Y1 105.25(6) . . ?
C24 Si1 C27 114.00(10) . . ?
C24 Si1 C25 110.87(10) . . ?
C27 Si1 C25 108.64(11) . . ?
C24 Si1 C26 110.72(10) . . ?
C27 Si1 C26 106.86(10) . . ?
C25 Si1 C26 105.32(11) . . ?
C13 O1 C15 106.78(15) . . ?
C34' O2 C33' 113.56(16) . . ?
C32 O2 C35 113.56(16) . . ?
C34' O2 Y1 123.84(13) . . ?
C32 O2 Y1 123.84(13) . . ?
C33' O2 Y1 121.34(13) . . ?
C35 O2 Y1 121.34(13) . . ?
C2 N1 C7 117.97(14) . . ?
C2 N1 Y1 131.91(11) . . ?
C7 N1 Y1 108.25(10) . . ?
C13 N2 C14 107.78(15) . . ?
C13 N2 Y1 117.78(11) . . ?
C14 N2 Y1 133.16(11) . . ?
C6 C1 C2 122.23(17) . . ?
C6 C1 S1 118.04(14) . . ?
C2 C1 S1 119.72(13) . . ?
N1 C2 C1 120.24(15) . . ?
N1 C2 C3 124.61(16) . . ?
C1 C2 C3 115.01(16) . . ?
C4 C3 C2 122.00(18) . . ?
C4 C3 H3 119.0 . . ?
C2 C3 H3 119.0 . . ?
C3 C4 C5 121.62(18) . . ?
C3 C4 H4 119.2 . . ?
C5 C4 H4 119.2 . . ?
C4 C5 C6 118.23(17) . . ?
C4 C5 H5 120.9 . . ?
C6 C5 H5 120.9 . . ?
C5 C6 C1 120.74(18) . . ?
C5 C6 H6 119.6 . . ?
C1 C6 H6 119.6 . . ?
N1 C7 C12 121.68(15) . . ?
N1 C7 C8 121.86(16) . . ?
C12 C7 C8 116.41(16) . . ?
C9 C8 C7 122.15(18) . . ?
C9 C8 H8 118.9 . . ?
C7 C8 H8 118.9 . . ?
C8 C9 C10 120.53(17) . . ?
C8 C9 H9 119.7 . . ?
C10 C9 H9 119.7 . . ?
C11 C10 C9 119.26(17) . . ?
C11 C10 H10 120.4 . . ?
C9 C10 H10 120.4 . . ?
C10 C11 C12 121.05(18) . . ?
C10 C11 H11 119.5 . . ?
C12 C11 H11 119.5 . . ?
C11 C12 C7 120.53(16) . . ?
C11 C12 C13 117.15(16) . . ?
C7 C12 C13 122.30(15) . . ?
N2 C13 O1 117.21(15) . . ?
N2 C13 C12 127.51(16) . . ?
O1 C13 C12 115.25(15) . . ?
N2 C14 C22 110.16(17) . . ?
N2 C14 C23 109.12(16) . . ?
C22 C14 C23 111.5(2) . . ?
N2 C14 C15 102.42(15) . . ?
C22 C14 C15 111.33(19) . . ?
C23 C14 C15 112.0(2) . . ?
O1 C15 C14 105.06(16) . . ?
O1 C15 H15A 110.7 . . ?
C14 C15 H15A 110.7 . . ?
O1 C15 H15B 110.7 . . ?
C14 C15 H15B 110.7 . . ?
H15A C15 H15B 108.8 . . ?
C17 C16 C21 120.04(17) . . ?
C17 C16 S1 122.22(14) . . ?
C21 C16 S1 117.69(15) . . ?
C16 C17 C18 119.85(19) . . ?
C16 C17 H17 120.1 . . ?
C18 C17 H17 120.1 . . ?
C19 C18 C17 120.4(2) . . ?
C19 C18 H18 119.8 . . ?
C17 C18 H18 119.8 . . ?
C20 C19 C18 119.80(19) . . ?
C20 C19 H19 120.1 . . ?
C18 C19 H19 120.1 . . ?
C19 C20 C21 120.63(19) . . ?
C19 C20 H20 119.7 . . ?
C21 C20 H20 119.7 . . ?
C16 C21 C20 119.31(19) . . ?
C16 C21 H21 120.3 . . ?
C20 C21 H21 120.3 . . ?
C14 C22 H22A 109.5 . . ?
C14 C22 H22B 109.5 . . ?
H22A C22 H22B 109.5 . . ?
C14 C22 H22C 109.5 . . ?
H22A C22 H22C 109.5 . . ?
H22B C22 H22C 109.5 . . ?
C14 C23 H23A 109.5 . . ?
C14 C23 H23B 109.5 . . ?
H23A C23 H23B 109.5 . . ?
C14 C23 H23C 109.5 . . ?
H23A C23 H23C 109.5 . . ?
H23B C23 H23C 109.5 . . ?
Si1 C24 Y1 132.86(9) . . ?
Si1 C24 H24A 104.0 . . ?
Y1 C24 H24A 104.0 . . ?
Si1 C24 H24B 104.0 . . ?
Y1 C24 H24B 104.0 . . ?
H24A C24 H24B 105.5 . . ?
Si1 C25 H25A 109.5 . . ?
Si1 C25 H25B 109.5 . . ?
H25A C25 H25B 109.5 . . ?
Si1 C25 H25C 109.5 . . ?
H25A C25 H25C 109.5 . . ?
H25B C25 H25C 109.5 . . ?
Si1 C26 H26A 109.5 . . ?
Si1 C26 H26B 109.5 . . ?
H26A C26 H26B 109.5 . . ?
Si1 C26 H26C 109.5 . . ?
H26A C26 H26C 109.5 . . ?
H26B C26 H26C 109.5 . . ?
Si1 C27 H27A 109.5 . . ?
Si1 C27 H27B 109.5 . . ?
H27A C27 H27B 109.5 . . ?
Si1 C27 H27C 109.5 . . ?
H27A C27 H27C 109.5 . . ?
H27B C27 H27C 109.5 . . ?
Si2 C28 Y1 139.05(11) . . ?
Si2 C28 H28A 102.3 . . ?
Y1 C28 H28A 102.3 . . ?
Si2 C28 H28B 102.3 . . ?
Y1 C28 H28B 102.3 . . ?
H28A C28 H28B 104.9 . . ?
Si2 C29 H29A 109.5 . . ?
Si2 C29 H29B 109.5 . . ?
H29A C29 H29B 109.5 . . ?
Si2 C29 H29C 109.5 . . ?
H29A C29 H29C 109.5 . . ?
H29B C29 H29C 109.5 . . ?
Si2 C30 H30A 109.5 . . ?
Si2 C30 H30B 109.5 . . ?
H30A C30 H30B 109.5 . . ?
Si2 C30 H30C 109.5 . . ?
H30A C30 H30C 109.5 . . ?
H30B C30 H30C 109.5 . . ?
Si2 C31 H31A 109.5 . . ?
Si2 C31 H31B 109.5 . . ?
H31A C31 H31B 109.5 . . ?
Si2 C31 H31C 109.5 . . ?
H31A C31 H31C 109.5 . . ?
H31B C31 H31C 109.5 . . ?
C28 Si2 C30 111.88(13) . . ?
C28 Si2 C29 111.39(11) . . ?
C30 Si2 C29 107.61(14) . . ?
C28 Si2 C31 112.3(2) . . ?
C30 Si2 C31 106.6(3) . . ?
C29 Si2 C31 106.71(19) . . ?
Si2' C28' Y1 142.1(2) . . ?
Si2' C28' H28C 101.4 . . ?
Y1 C28' H28C 101.4 . . ?
Si2' C28' H28D 101.4 . . ?
Y1 C28' H28D 101.4 . . ?
H28C C28' H28D 104.6 . . ?
Si2' C29' H29D 109.5 . . ?
Si2' C29' H29E 109.5 . . ?
H29D C29' H29E 109.5 . . ?
Si2' C29' H29F 109.5 . . ?
H29D C29' H29F 109.5 . . ?
H29E C29' H29F 109.5 . . ?
Si2' C30' H30D 109.5 . . ?
Si2' C30' H30E 109.5 . . ?
H30D C30' H30E 109.5 . . ?
Si2' C30' H30F 109.5 . . ?
H30D C30' H30F 109.5 . . ?
H30E C30' H30F 109.5 . . ?
Si2' C31' H31D 109.5 . . ?
Si2' C31' H31E 109.5 . . ?
H31D C31' H31E 109.5 . . ?
Si2' C31' H31F 109.5 . . ?
H31D C31' H31F 109.5 . . ?
H31E C31' H31F 109.5 . . ?
C28' Si2' C30' 114.1(18) . . ?
C28' Si2' C29' 110.9(11) . . ?
C30' Si2' C29' 106.4(15) . . ?
C28' Si2' C31' 112(3) . . ?
C30' Si2' C31' 107.0(18) . . ?
C29' Si2' C31' 105.7(18) . . ?
C33 C32 O2 108.1(5) . . ?
C33 C32 H32A 110.1 . . ?
O2 C32 H32A 110.1 . . ?
C33 C32 H32B 110.1 . . ?
O2 C32 H32B 110.1 . . ?
H32A C32 H32B 108.4 . . ?
C32 C33 C34 100.3(7) . . ?
C32 C33 H33A 111.7 . . ?
C34 C33 H33A 111.7 . . ?
C32 C33 H33B 111.7 . . ?
C34 C33 H33B 111.7 . . ?
H33A C33 H33B 109.5 . . ?
C33 C34 C35 110.6(7) . . ?
C33 C34 H34A 109.5 . . ?
C35 C34 H34A 109.5 . . ?
C33 C34 H34B 109.5 . . ?
C35 C34 H34B 109.5 . . ?
H34A C34 H34B 108.1 . . ?
O2 C35 C34 96.5(3) . . ?
O2 C35 H35A 112.4 . . ?
C34 C35 H35A 112.4 . . ?
O2 C35 H35B 112.4 . . ?
C34 C35 H35B 112.4 . . ?
H35A C35 H35B 110.0 . . ?
C33' C32' H32C 109.5 . . ?
C33' C32' H32D 109.5 . . ?
H32C C32' H32D 109.5 . . ?
C33' C32' H32E 109.5 . . ?
H32C C32' H32E 109.5 . . ?
H32D C32' H32E 109.5 . . ?
O2 C33' C32' 114.8(2) . . ?
O2 C33' H33C 108.6 . . ?
C32' C33' H33C 108.6 . . ?
O2 C33' H33D 108.6 . . ?
C32' C33' H33D 108.6 . . ?
H33C C33' H33D 107.5 . . ?
O2 C34' C35' 111.7(3) . . ?
O2 C34' H34C 109.3 . . ?
C35' C34' H34C 109.3 . . ?
O2 C34' H34D 109.3 . . ?
C35' C34' H34D 109.3 . . ?
H34C C34' H34D 107.9 . . ?
C34' C35' H35C 109.5 . . ?
C34' C35' H35D 109.5 . . ?
H35C C35' H35D 109.5 . . ?
C34' C35' H35E 109.5 . . ?
H35C C35' H35E 109.5 . . ?
H35D C35' H35E 109.5 . . ?

loop_
_geom_bond_atom_site_label_1
_geom_bond_atom_site_label_2
_geom_bond_distance
_geom_bond_site_symmetry_2
_geom_bond_publ_flag
Y1 O2 2.3821(14) . ?
Y1 N1 2.3883(14) . ?
Y1 C28' 2.3966(18) . ?
Y1 C28 2.3966(18) . ?
Y1 C24 2.4216(18) . ?
Y1 N2 2.4269(15) . ?
Y1 S1 2.9870(4) . ?
S1 C1 1.7716(18) . ?
S1 C16 1.7881(18) . ?
Si1 C24 1.838(2) . ?
Si1 C27 1.878(2) . ?
Si1 C25 1.879(2) . ?
Si1 C26 1.882(2) . ?
O1 C13 1.344(2) . ?
O1 C15 1.445(3) . ?
O2 C34' 1.440(3) . ?
O2 C32 1.440(3) . ?
O2 C33' 1.451(3) . ?
O2 C35 1.451(3) . ?
N1 C2 1.387(2) . ?
N1 C7 1.398(2) . ?
N2 C13 1.283(2) . ?
N2 C14 1.496(2) . ?
C1 C6 1.401(2) . ?
C1 C2 1.409(2) . ?
C2 C3 1.421(2) . ?
C3 C4 1.382(3) . ?
C3 H3 0.9500 . ?
C4 C5 1.382(3) . ?
C4 H4 0.9500 . ?
C5 C6 1.382(3) . ?
C5 H5 0.9500 . ?
C6 H6 0.9500 . ?
C7 C12 1.413(3) . ?
C7 C8 1.417(2) . ?
C8 C9 1.377(3) . ?
C8 H8 0.9500 . ?
C9 C10 1.383(3) . ?
C9 H9 0.9500 . ?
C10 C11 1.380(3) . ?
C10 H10 0.9500 . ?
C11 C12 1.403(3) . ?
C11 H11 0.9500 . ?
C12 C13 1.471(2) . ?
C14 C22 1.516(3) . ?
C14 C23 1.517(3) . ?
C14 C15 1.535(3) . ?
C15 H15A 0.9900 . ?
C15 H15B 0.9900 . ?
C16 C17 1.386(3) . ?
C16 C21 1.390(3) . ?
C17 C18 1.389(3) . ?
C17 H17 0.9500 . ?
C18 C19 1.379(3) . ?
C18 H18 0.9500 . ?
C19 C20 1.378(3) . ?
C19 H19 0.9500 . ?
C20 C21 1.394(3) . ?
C20 H20 0.9500 . ?
C21 H21 0.9500 . ?
C22 H22A 0.9800 . ?
C22 H22B 0.9800 . ?
C22 H22C 0.9800 . ?
C23 H23A 0.9800 . ?
C23 H23B 0.9800 . ?
C23 H23C 0.9800 . ?
C24 H24A 0.9900 . ?
C24 H24B 0.9900 . ?
C25 H25A 0.9800 . ?
C25 H25B 0.9800 . ?
C25 H25C 0.9800 . ?
C26 H26A 0.9800 . ?
C26 H26B 0.9800 . ?
C26 H26C 0.9800 . ?
C27 H27A 0.9800 . ?
C27 H27B 0.9800 . ?
C27 H27C 0.9800 . ?
C28 Si2 1.829(2) . ?
C28 H28A 0.9900 . ?
C28 H28B 0.9900 . ?
C29 Si2 1.876(3) . ?
C29 H29A 0.9800 . ?
C29 H29B 0.9800 . ?
C29 H29C 0.9800 . ?
C30 Si2 1.874(3) . ?
C30 H30A 0.9800 . ?
C30 H30B 0.9800 . ?
C30 H30C 0.9800 . ?
C31 Si2 1.886(4) . ?
C31 H31A 0.9800 . ?
C31 H31B 0.9800 . ?
C31 H31C 0.9800 . ?
C28' Si2' 1.834(7) . ?
C28' H28C 0.9900 . ?
C28' H28D 0.9900 . ?
C29' Si2' 1.877(17) . ?
C29' H29D 0.9800 . ?
C29' H29E 0.9800 . ?
C29' H29F 0.9800 . ?
C30' Si2' 1.861(19) . ?
C30' H30D 0.9800 . ?
C30' H30E 0.9800 . ?
C30' H30F 0.9800 . ?
C31' Si2' 1.88(2) . ?
C31' H31D 0.9800 . ?
C31' H31E 0.9800 . ?
C31' H31F 0.9800 . ?
C32 C33 1.428(10) . ?
C32 H32A 0.9900 . ?
C32 H32B 0.9900 . ?
C33 C34 1.469(13) . ?
C33 H33A 0.9900 . ?
C33 H33B 0.9900 . ?
C34 C35 1.592(8) . ?
C34 H34A 0.9900 . ?
C34 H34B 0.9900 . ?
C35 H35A 0.9900 . ?
C35 H35B 0.9900 . ?
C32' C33' 1.499(5) . ?
C32' H32C 0.9800 . ?
C32' H32D 0.9800 . ?
C32' H32E 0.9800 . ?
C33' H33C 0.9900 . ?
C33' H33D 0.9900 . ?
C34' C35' 1.521(6) . ?
C34' H34C 0.9900 . ?
C34' H34D 0.9900 . ?
C35' H35C 0.9800 . ?
C35' H35D 0.9800 . ?
C35' H35E 0.9800 . ?

loop_
_geom_torsion_atom_site_label_1
_geom_torsion_atom_site_label_2
_geom_torsion_atom_site_label_3
_geom_torsion_atom_site_label_4
_geom_torsion
_geom_torsion_site_symmetry_1
_geom_torsion_site_symmetry_2
_geom_torsion_site_symmetry_3
_geom_torsion_site_symmetry_4
_geom_torsion_publ_flag
C16 S1 C1 C6 76.90(15) . . . . ?
Y1 S1 C1 C6 -174.71(13) . . . . ?
C16 S1 C1 C2 -102.29(14) . . . . ?
Y1 S1 C1 C2 6.09(14) . . . . ?
C7 N1 C2 C1 -170.37(15) . . . . ?
Y1 N1 C2 C1 -7.9(2) . . . . ?
C7 N1 C2 C3 14.2(2) . . . . ?
Y1 N1 C2 C3 176.60(12) . . . . ?
C6 C1 C2 N1 179.75(16) . . . . ?
S1 C1 C2 N1 -1.1(2) . . . . ?
C6 C1 C2 C3 -4.4(2) . . . . ?
S1 C1 C2 C3 174.78(12) . . . . ?
N1 C2 C3 C4 179.97(16) . . . . ?
C1 C2 C3 C4 4.3(2) . . . . ?
C2 C3 C4 C5 -1.4(3) . . . . ?
C3 C4 C5 C6 -1.7(3) . . . . ?
C4 C5 C6 C1 1.6(3) . . . . ?
C2 C1 C6 C5 1.6(3) . . . . ?
S1 C1 C6 C5 -177.61(14) . . . . ?
C2 N1 C7 C12 -136.59(17) . . . . ?
Y1 N1 C7 C12 57.10(18) . . . . ?
C2 N1 C7 C8 46.0(2) . . . . ?
Y1 N1 C7 C8 -120.28(15) . . . . ?
N1 C7 C8 C9 179.83(17) . . . . ?
C12 C7 C8 C9 2.3(3) . . . . ?
C7 C8 C9 C10 -0.2(3) . . . . ?
C8 C9 C10 C11 -1.3(3) . . . . ?
C9 C10 C11 C12 0.5(3) . . . . ?
C10 C11 C12 C7 1.7(3) . . . . ?
C10 C11 C12 C13 179.91(18) . . . . ?
N1 C7 C12 C11 179.47(16) . . . . ?
C8 C7 C12 C11 -3.0(2) . . . . ?
N1 C7 C12 C13 1.3(3) . . . . ?
C8 C7 C12 C13 178.86(16) . . . . ?
C14 N2 C13 O1 0.8(2) . . . . ?
Y1 N2 C13 O1 169.57(12) . . . . ?
C14 N2 C13 C12 -177.09(17) . . . . ?
Y1 N2 C13 C12 -8.4(2) . . . . ?
C15 O1 C13 N2 4.9(2) . . . . ?
C15 O1 C13 C12 -176.87(17) . . . . ?
C11 C12 C13 N2 149.88(19) . . . . ?
C7 C12 C13 N2 -31.9(3) . . . . ?
C11 C12 C13 O1 -28.1(2) . . . . ?
C7 C12 C13 O1 150.11(17) . . . . ?
C13 N2 C14 C22 -124.32(19) . . . . ?
Y1 N2 C14 C22 69.4(2) . . . . ?
C13 N2 C14 C23 113.0(2) . . . . ?
Y1 N2 C14 C23 -53.3(2) . . . . ?
C13 N2 C14 C15 -5.8(2) . . . . ?
Y1 N2 C14 C15 -172.09(14) . . . . ?
C13 O1 C15 C14 -8.2(2) . . . . ?
N2 C14 C15 O1 8.3(2) . . . . ?
C22 C14 C15 O1 126.0(2) . . . . ?
C23 C14 C15 O1 -108.5(2) . . . . ?
C1 S1 C16 C17 31.64(17) . . . . ?
Y1 S1 C16 C17 -73.06(16) . . . . ?
C1 S1 C16 C21 -150.97(15) . . . . ?
Y1 S1 C16 C21 104.32(14) . . . . ?
C21 C16 C17 C18 0.3(3) . . . . ?
S1 C16 C17 C18 177.64(16) . . . . ?
C16 C17 C18 C19 -0.6(3) . . . . ?
C17 C18 C19 C20 0.0(3) . . . . ?
C18 C19 C20 C21 1.0(3) . . . . ?
C17 C16 C21 C20 0.6(3) . . . . ?
S1 C16 C21 C20 -176.83(15) . . . . ?
C19 C20 C21 C16 -1.3(3) . . . . ?
C27 Si1 C24 Y1 -62.50(18) . . . . ?
C25 Si1 C24 Y1 60.46(18) . . . . ?
C26 Si1 C24 Y1 176.98(14) . . . . ?
Y1 C28 Si2 C30 55.9(2) . . . . ?
Y1 C28 Si2 C29 -64.6(2) . . . . ?
Y1 C28 Si2 C31 175.8(2) . . . . ?
Y1 C28' Si2' C30' -53(2) . . . . ?
Y1 C28' Si2' C29' 67.2(15) . . . . ?
Y1 C28' Si2' C31' -175(2) . . . . ?
C35 O2 C32 C33 -22.5(8) . . . . ?
Y1 O2 C32 C33 144.8(8) . . . . ?
O2 C32 C33 C34 31.8(12) . . . . ?
C32 C33 C34 C35 -31.6(13) . . . . ?
C32 O2 C35 C34 2.0(5) . . . . ?
Y1 O2 C35 C34 -165.6(5) . . . . ?
C33 C34 C35 O2 18.7(10) . . . . ?
C34' O2 C33' C32' -76.3(3) . . . . ?
Y1 O2 C33' C32' 116.1(3) . . . . ?
C33' O2 C34' C35' -57.0(3) . . . . ?
Y1 O2 C34' C35' 110.2(3) . . . . ?
